data_9014052
loop_
_publ_author_name
'Adams, R. D.'
'Layland, R.'
'Payen, C.'
'Datta, T.'

_publ_section_title
;
 Synthesis, structural analyses, and unusual magnetic properties of
 Ba2CoSi2O7 and BaCo2Si2O7
 Note: Compound 1
;
_journal_name_full 'Inorganic Chemistry'
_journal_page_first 3492
_journal_page_last 3497
_journal_paper_doi 10.1021/ic960167m
_journal_volume 35
_journal_year 1996
_chemical_compound_source Synthetic
_chemical_formula_sum 'Ba2 Co O7 Si2'
_space_group_IT_number 15
_symmetry_space_group_name_Hall '-C 2yc'
_symmetry_space_group_name_H-M 'C 1 2/c 1'
_cell_angle_alpha 90
_cell_angle_beta 111.365
_cell_angle_gamma 90
_cell_length_a 8.450
_cell_length_b 10.729
_cell_length_c 8.474
_cell_formula_units_Z 4
_cell_volume 715.458
_database_code_amcsd 0019236
_exptl_crystal_density_diffrn 4.658
_cod_original_formula_sum 'Ba2 Co Si2 O7'
_cod_database_code 9014052
_amcsd_formula_title Ba2CoSi2O7

loop_
_space_group_symop_operation_xyz
x,y,z
1/2+x,1/2+y,z
x,-y,1/2+z
1/2+x,1/2-y,1/2+z
-x,y,1/2-z
1/2-x,1/2+y,1/2-z
-x,-y,-z
1/2-x,1/2-y,-z

loop_
_atom_site_label
_atom_site_fract_x
_atom_site_fract_y
_atom_site_fract_z
_atom_site_U_iso_or_equiv
Ba 0.27393 0.45776 0.02623 0.00874
Co 0.00000 0.25820 0.25000 0.00887
Si 0.88620 0.28250 -0.13800 0.00735
O1 0.00000 0.33290 -0.25000 0.01520
O2 0.69980 0.34360 -0.23600 0.01013
O3 0.97270 0.35250 0.04320 0.01140
O4 0.89070 0.13240 -0.13220 0.01140

loop_
_cod_related_entry_id
_cod_related_entry_database
_cod_related_entry_code
1 AMCSD 0019236
